data_2213115
loop_
_publ_author_name
'Yamashita, Motoi'
'Inomata, Shinsuke'
'Ishikawa, Kouki'
'Kashiwagi, Tatsuki'
'Matsuo, Hiroshi'
'Sawamura, Seiji'
'Kato, Minoru'

_publ_section_title
;
 A high-pressure polymorph of <small>L</small>-\a-leucine
;
_journal_coeditor_code BG2041
_journal_issue 5
_journal_name_full 'Acta Crystallographica Section E'
_journal_page_first o2762
_journal_page_last o2764
_journal_paper_doi 10.1107/S1600536807018764
_journal_volume 63
_journal_year 2007
_chemical_formula_iupac 'C6 H13 N O2'
_chemical_formula_moiety 'C6 H13 N O2'
_chemical_formula_structural '(C H3 )2 C H C H2 C H (N H2) C O O H'
_chemical_formula_sum 'C6 H13 N O2'
_chemical_formula_weight 131.17
_chemical_name_common L-\a-leucine
_chemical_name_systematic
;
2-ammonio-4-methylpentanoate
;
_space_group_IT_number 5
_symmetry_cell_setting monoclinic
_symmetry_space_group_name_Hall 'C 2y'
_symmetry_space_group_name_H-M 'C 1 2 1'
_cell_angle_alpha 90
_cell_angle_beta 96.17(2)
_cell_angle_gamma 90
_cell_formula_units_Z 4
_cell_length_a 8.807(3)
_cell_length_b 5.9750(10)
_cell_length_c 14.193(3)
_cell_measurement_reflns_used 25
_cell_measurement_temperature 296(2)
_cell_measurement_theta_max 29.6
_cell_measurement_theta_min 28.4
_cell_volume 742.5(3)
_computing_cell_refinement 'MSC/AFC Diffractometer Control Software'
_computing_data_collection
;
MSC/AFC Diffractometer Control Software
(Molecular Structure Corporation, 1988)
;
_computing_data_reduction
;
TEXSAN (Molecular Structure Corporation, 2004)
;
_computing_molecular_graphics 'ORTEPII (Johnson, 1976)'
_computing_publication_material TEXSAN
_computing_structure_refinement TEXSAN
_computing_structure_solution 'SIR92 (Altomare <i>et al.</i>,  1994)'
_diffrn_ambient_temperature 296(2)
_diffrn_measured_fraction_theta_full 0.953
_diffrn_measured_fraction_theta_max 0.93
_diffrn_measurement_device_type 'Rigaku AFC-5S'
_diffrn_measurement_method \w--2\q
_diffrn_radiation_monochromator graphite
_diffrn_radiation_source 'sealed X-ray tube'
_diffrn_radiation_type 'Cu K\a'
_diffrn_radiation_wavelength 1.5418
_diffrn_reflns_av_R_equivalents 0.024
_diffrn_reflns_limit_h_max 0
_diffrn_reflns_limit_h_min -10
_diffrn_reflns_limit_k_max 7
_diffrn_reflns_limit_k_min -7
_diffrn_reflns_limit_l_max 18
_diffrn_reflns_limit_l_min -17
_diffrn_reflns_number 1570
_diffrn_reflns_theta_full 67.00
_diffrn_reflns_theta_max 79.47
_diffrn_standards_decay_% 2.89
_diffrn_standards_interval_count 150
_diffrn_standards_number 3
_exptl_absorpt_coefficient_mu 0.718
_exptl_absorpt_correction_T_max 0.868
_exptl_absorpt_correction_T_min 0.738
_exptl_absorpt_correction_type psi-scan
_exptl_absorpt_process_details '(North <i>et al.</i>,  1968)'
_exptl_crystal_colour colourless
_exptl_crystal_density_diffrn 1.173
_exptl_crystal_density_meas 1.1675
_exptl_crystal_density_method 'not measured'
_exptl_crystal_description prism
_exptl_crystal_F_000 288.00
_exptl_crystal_size_max 0.400
_exptl_crystal_size_mid 0.400
_exptl_crystal_size_min 0.200
_refine_diff_density_max 0.17
_refine_diff_density_min -0.15
_refine_ls_extinction_coef 0.11(2)
_refine_ls_extinction_method 'Zachariasen (1967) type 2, Gaussian isotropic'
_refine_ls_goodness_of_fit_all 1.502
_refine_ls_goodness_of_fit_ref 1.502
_refine_ls_hydrogen_treatment noref
_refine_ls_matrix_type full
_refine_ls_number_constraints 0
_refine_ls_number_parameters 83
_refine_ls_number_reflns 834
_refine_ls_number_restraints 0
_refine_ls_R_factor_all 0.0388
_refine_ls_R_factor_gt 0.0331
_refine_ls_shift/su_max 0.0168
_refine_ls_structure_factor_coef Fsqd
_refine_ls_weighting_details 'w = 1/[\s^2^(Fo^2^) + (0.05(Max(Fo^2^,0) + 2Fc^2^)/3)^2^]'
_refine_ls_weighting_scheme calc
_refine_ls_wR_factor_all 0.1039
_refine_ls_wR_factor_ref 0.1039
_reflns_number_gt 756
_reflns_number_total 834
_reflns_threshold_expression F^2^>2\s(F^2^)
_cod_data_source_file bg2041.cif
_cod_data_source_block III
_cod_original_sg_symbol_H-M 'C 2'
_cod_database_code 2213115
_cod_database_fobs_code 2213115

loop_
_symmetry_equiv_pos_as_xyz
x,y,z
-x,y,-z
1/2+x,1/2+y,z
1/2-x,1/2+y,-z

loop_
_atom_site_type_symbol
_atom_site_label
_atom_site_fract_x
_atom_site_fract_y
_atom_site_fract_z
_atom_site_U_iso_or_equiv
_atom_site_adp_type
_atom_site_calc_flag
_atom_site_occupancy
O O1 0.40710(10) 0.592(2) 0.60053(9) 0.0373(3) Uani d 1.00
O O2 0.5502(2) 0.900(2) 0.60720(10) 0.0421(4) Uani d 1.00
N N1 0.7934(2) 0.640(2) 0.57270(10) 0.0308(3) Uani d 1.00
C C1 0.6790(2) 0.559(2) 0.63510(10) 0.0300(4) Uani d 1.00
C C2 0.5317(2) 0.693(2) 0.61210(10) 0.0300(4) Uani d 1.00
C C3 0.7453(2) 0.591(2) 0.73820(10) 0.0395(5) Uani d 1.00
C C4 0.6481(3) 0.493(2) 0.8107(2) 0.0534(6) Uani d 1.00
C C5 0.6636(4) 0.239(2) 0.8159(2) 0.0750(9) Uani d 1.00
C C6 0.6968(6) 0.595(2) 0.9079(2) 0.1030(10) Uani d 1.00
H H1 0.6594 0.4026 0.6233 0.0365 Uiso calc 1.00
H H2 0.7558 0.7455 0.7499 0.0486 Uiso calc 1.00
H H3 0.8430 0.5206 0.7466 0.0486 Uiso calc 1.00
H H4 0.5441 0.5268 0.7925 0.0657 Uiso calc 1.00
H H5 0.7669 0.1987 0.8356 0.0911 Uiso calc 1.00
H H6 0.6341 0.1747 0.7551 0.0911 Uiso calc 1.00
H H7 0.5998 0.1798 0.8600 0.0911 Uiso calc 1.00
H H8 0.8005 0.5607 0.9265 0.1220 Uiso calc 1.00
H H9 0.6353 0.5318 0.9531 0.1220 Uiso calc 1.00
H H10 0.6818 0.7507 0.9049 0.1220 Uiso calc 1.00
H H11 0.8854 0.5561 0.5855 0.0376 Uiso calc 1.00
H H12 0.7542 0.6195 0.5083 0.0376 Uiso calc 1.00
H H13 0.8133 0.7930 0.5849 0.0376 Uiso calc 1.00

loop_
_atom_site_aniso_label
_atom_site_aniso_U_11
_atom_site_aniso_U_22
_atom_site_aniso_U_33
_atom_site_aniso_U_12
_atom_site_aniso_U_13
_atom_site_aniso_U_23
O1 0.0243(6) 0.0374(7) 0.0493(7) -0.0031(5) -0.0006(5) 0.0008(6)
O2 0.0252(7) 0.0277(6) 0.0723(10) 0.0064(5) 0.0009(6) -0.0016(6)
N1 0.0237(7) 0.0275(7) 0.0408(7) 0.0045(6) 0.0018(5) -0.0002(5)
C1 0.0248(8) 0.0271(8) 0.0377(7) 0.0034(6) 0.0014(6) -0.0002(6)
C2 0.0251(8) 0.0283(7) 0.0360(8) 0.0038(6) 0.0006(6) -0.0023(6)
C3 0.0370(10) 0.0400(10) 0.0393(8) 0.0054(8) -0.0062(6) -0.0007(7)
C4 0.0510(10) 0.0670(10) 0.0430(10) 0.0140(10) 0.0085(9) 0.0078(9)
C5 0.093(2) 0.0650(10) 0.066(2) -0.019(2) 0.000(2) 0.0120(10)
C6 0.184(4) 0.083(2) 0.0410(10) 0.007(3) 0.012(2) -0.0040(10)

loop_
_atom_type_symbol
_atom_type_description
_atom_type_scat_dispersion_real
_atom_type_scat_dispersion_imag
_atom_type_scat_source
C C 0.018 0.009
;International Tables for Crystallography
(1992, Vol. C, Tables 4.2.6.8 and 6.1.1.1)
;
H H 0.000 0.000
;International Tables for Crystallography
(1992, Vol. C, Table 6.1.1.2)
;
N N 0.031 0.018
;International Tables for Crystallography
(1992, Vol. C, Tables 4.2.6.8 and 6.1.1.1)
;
O O 0.049 0.032
;International Tables for Crystallography
(1992, Vol. C, Tables 4.2.6.8 and 6.1.1.1)
;

loop_
_geom_angle_atom_site_label_1
_geom_angle_atom_site_label_2
_geom_angle_atom_site_label_3
_geom_angle
_geom_angle_publ_flag
C1 N1 H11 109.1 no
C1 N1 H12 109.2 no
C1 N1 H13 109.4 no
H11 N1 H12 109.0 no
H11 N1 H13 109.9 no
H12 N1 H13 110.3 no
N1 C1 C2 108.4(7) ?
N1 C1 C3 108.3(2) ?
N1 C1 H1 109.6 no
C2 C1 C3 111.5(5) ?
C2 C1 H1 109.9 no
C3 C1 H1 109.4 no
O1 C2 O2 126.1(7) ?
O1 C2 C1 119.3(11) ?
O2 C2 C1 114.7(5) ?
C1 C3 C4 114.5(5) ?
C1 C3 H2 108.2 no
C1 C3 H3 108.1 no
C4 C3 H2 108.1 no
C4 C3 H3 108.1 no
H2 C3 H3 109.9 no
C3 C4 C5 111.2(3) ?
C3 C4 C6 109.4(3) ?
C3 C4 H4 109.2 no
C5 C4 C6 109.9(3) ?
C5 C4 H4 107.9 no
C6 C4 H4 109.2 no
C4 C5 H5 110.1 no
C4 C5 H6 110.1 no
C4 C5 H7 110.2 no
H5 C5 H6 108.8 no
H5 C5 H7 108.9 no
H6 C5 H7 108.8 no
C4 C6 H8 109.6 no
C4 C6 H9 108.9 no
C4 C6 H10 109.3 no
H8 C6 H9 108.9 no
H8 C6 H10 110.6 no
H9 C6 H10 109.4 no

loop_
_geom_bond_atom_site_label_1
_geom_bond_atom_site_label_2
_geom_bond_distance
_geom_bond_publ_flag
O1 C2 1.248(8) yes
O2 C2 1.250(17) yes
N1 C1 1.493(3) yes
N1 H11 0.955 no
N1 H12 0.951 no
N1 H13 0.941 no
C1 C2 1.530(9) yes
C1 C3 1.528(3) yes
C1 H1 0.960 no
C3 C4 1.526(4) yes
C3 H2 0.942 no
C3 H3 0.954 no
C4 C5 1.525(17) yes
C4 C6 1.526(5) yes
C4 H4 0.947 no
C5 H5 0.954 no
C5 H6 0.954 no
C5 H7 0.954 no
C6 H8 0.946 no
C6 H9 0.960 no
C6 H10 0.941 no

loop_
_geom_contact_atom_site_label_1
_geom_contact_atom_site_label_2
_geom_contact_distance
_geom_contact_site_symmetry_2
O1 N1 2.884(2) 2_656
O1 N1 2.893(16) 3_445
O1 C2 3.179(3) 2_656
O1 C1 3.355(2) 2_656
O1 O2 3.357(6) 3_445
O1 N1 3.434(16) 3_455
O1 O1 3.439(3) 2_656
O1 C1 3.503(14) 3_455
O1 O2 3.530(9) 2_656
O2 N1 2.678(9) 3_455
O2 O2 3.078(4) 2_656
O2 N1 3.351(8) 4_656
O2 C2 3.355(7) 2_656
O2 C1 3.467(3) 3_455
N1 C2 3.406(13) 3_545
C2 C2 3.170(4) 2_656

loop_
_geom_hbond_atom_site_label_D
_geom_hbond_atom_site_label_H
_geom_hbond_atom_site_label_A
_geom_hbond_site_symmetry_A
_geom_hbond_distance_DH
_geom_hbond_distance_HA
_geom_hbond_distance_DA
_geom_hbond_angle_DHA
_geom_hbond_publ_flag
N1 H13 O1 3_555 0.940 1.972 2.890(10) 165.100 yes
N1 H12 O1 2_656 0.951 1.990 2.884(2) 155.910 yes
N1 H11 O2 3_545 0.955 1.725 2.680(8) 178.977 yes

loop_
_geom_torsion_atom_site_label_1
_geom_torsion_atom_site_label_2
_geom_torsion_atom_site_label_3
_geom_torsion_atom_site_label_4
_geom_torsion
O1 C2 C1 N1 133.1(5)
O1 C2 C1 C3 -107.8(7)
O2 C2 C1 N1 -47.3(6)
O2 C2 C1 C3 71.9(7)
N1 C1 C3 C4 -173.9(9)
C1 C3 C4 C5 76.1(8)
C1 C3 C4 C6 -162.5(8)
C2 C1 C3 C4 67.0(12)

loop_
_cod_related_entry_id
_cod_related_entry_database
_cod_related_entry_code
1 ChemSpider 5880
